data_7209127
loop_
_publ_author_name
'W\"ohlert, Susanne'
'Fink, Lothar'
'Schmidt, Martin'
'N\"ather, Christian'

_publ_section_title
;
 Exploration and synthesis of condensed coordination networks with
 modified magnetic properties
;
_journal_issue 5
_journal_name_full CrystEngComm
_journal_page_first 945
_journal_paper_doi 10.1039/c2ce26617b
_journal_volume 15
_journal_year 2013
_chemical_formula_moiety 'C12 H16 N6 Ni O2 S2'
_chemical_formula_sum 'C12 H16 N6 Ni O2 S2'
_chemical_formula_weight 399.14
_chemical_name_systematic
;
?
;
_space_group_IT_number 2
_symmetry_cell_setting triclinic
_symmetry_space_group_name_Hall '-P 1'
_symmetry_space_group_name_H-M 'P -1'
_atom_sites_solution_hydrogens geom
_atom_sites_solution_primary direct
_atom_sites_solution_secondary difmap
_audit_creation_method SHELXL-97
_cell_angle_alpha 107.194(13)
_cell_angle_beta 112.256(12)
_cell_angle_gamma 99.445(13)
_cell_formula_units_Z 1
_cell_length_a 6.9271(7)
_cell_length_b 8.0392(10)
_cell_length_c 9.2125(10)
_cell_measurement_reflns_used 3937
_cell_measurement_temperature 293(2)
_cell_measurement_theta_max 28.00
_cell_measurement_theta_min 2.60
_cell_volume 430.91(11)
_computing_cell_refinement 'X-Area (Stoe, 2008)'
_computing_data_collection 'X-Area (Stoe, 2008)'
_computing_data_reduction 'X-Area (Stoe, 2008)'
_computing_molecular_graphics
;
XP in SHELXTL (Sheldrick, 2008) and Diamond (Brandenburg, 2010)
;
_computing_publication_material 'XCIF in SHELXTL (Sheldrick, 2008)'
_computing_structure_refinement 'SHELXL-97 (Sheldrick, 1997)'
_computing_structure_solution 'SHELXS-97 (Sheldrick, 1990)'
_diffrn_ambient_temperature 293(2)
_diffrn_measured_fraction_theta_full 0.961
_diffrn_measured_fraction_theta_max 0.961
_diffrn_measurement_device_type 'STOE IPDS-2'
_diffrn_measurement_method 'omega scan'
_diffrn_radiation_monochromator graphite
_diffrn_radiation_source 'fine-focus sealed tube'
_diffrn_radiation_type MoK\a
_diffrn_radiation_wavelength 0.71073
_diffrn_reflns_av_R_equivalents 0.0360
_diffrn_reflns_av_sigmaI/netI 0.0465
_diffrn_reflns_limit_h_max 9
_diffrn_reflns_limit_h_min -8
_diffrn_reflns_limit_k_max 10
_diffrn_reflns_limit_k_min -10
_diffrn_reflns_limit_l_max 12
_diffrn_reflns_limit_l_min -12
_diffrn_reflns_number 3937
_diffrn_reflns_theta_full 28.00
_diffrn_reflns_theta_max 28.00
_diffrn_reflns_theta_min 2.60
_diffrn_standards_decay_% 0
_diffrn_standards_interval_time 0
_diffrn_standards_number 0
_exptl_absorpt_coefficient_mu 1.384
_exptl_absorpt_correction_T_max 0.8183
_exptl_absorpt_correction_T_min 0.7320
_exptl_absorpt_correction_type numerical
_exptl_absorpt_process_details 'X-Shape and X-Red32 (Stoe, 2008)'
_exptl_crystal_colour 'light green'
_exptl_crystal_density_diffrn 1.538
_exptl_crystal_density_method 'not measured'
_exptl_crystal_description block
_exptl_crystal_F_000 206
_exptl_crystal_size_max 0.1416
_exptl_crystal_size_mid 0.1061
_exptl_crystal_size_min 0.0828
_refine_diff_density_max 0.893
_refine_diff_density_min -0.501
_refine_diff_density_rms 0.098
_refine_ls_extinction_coef 0.054(11)
_refine_ls_extinction_expression Fc^*^=kFc[1+0.001xFc^2^\l^3^/sin(2\q)]^-1/4^
_refine_ls_extinction_method SHELXL
_refine_ls_goodness_of_fit_ref 0.996
_refine_ls_hydrogen_treatment constr
_refine_ls_matrix_type full
_refine_ls_number_parameters 110
_refine_ls_number_reflns 2003
_refine_ls_number_restraints 0
_refine_ls_restrained_S_all 0.996
_refine_ls_R_factor_all 0.0604
_refine_ls_R_factor_gt 0.0439
_refine_ls_shift/su_max 0.016
_refine_ls_shift/su_mean 0.000
_refine_ls_structure_factor_coef Fsqd
_refine_ls_weighting_details 'calc w=1/[\s^2^(Fo^2^)+(0.0772P)^2^+0.0000P] where P=(Fo^2^+2Fc^2^)/3'
_refine_ls_weighting_scheme calc
_refine_ls_wR_factor_gt 0.1085
_refine_ls_wR_factor_ref 0.1165
_reflns_number_gt 1583
_reflns_number_total 2003
_reflns_threshold_expression >2sigma(I)
_cod_data_source_file c2ce26617b.txt
_cod_data_source_block aom3a
_cod_original_cell_volume 430.91(8)
_cod_original_sg_symbol_H-M P-1
_cod_database_code 7209127

loop_
_symmetry_equiv_pos_as_xyz
'x, y, z'
'-x, -y, -z'

loop_
_atom_site_label
_atom_site_type_symbol
_atom_site_fract_x
_atom_site_fract_y
_atom_site_fract_z
_atom_site_U_iso_or_equiv
_atom_site_adp_type
_atom_site_occupancy
_atom_site_symmetry_multiplicity
_atom_site_calc_flag
_atom_site_refinement_flags
Ni1 Ni 0.0000 0.0000 0.5000 0.0246(2) Uani 1 2 d S
C1 C 0.1111(5) -0.1797(4) 0.1974(3) 0.0299(6) Uani 1 1 d .
S1 S 0.21607(15) -0.25887(14) 0.06959(10) 0.0462(3) Uani 1 1 d .
N12 N 0.1560(4) 0.2617(3) 0.5196(3) 0.0275(5) Uani 1 1 d .
C11 C 0.3045(5) 0.3930(4) 0.6701(4) 0.0290(6) Uani 1 1 d .
H11 H 0.3476 0.3650 0.7663 0.035 Uiso 1 1 calc R
C12 C 0.3968(5) 0.5699(4) 0.6881(4) 0.0278(6) Uani 1 1 d .
C13 C 0.1870(5) 0.4831(4) 0.4011(4) 0.0299(6) Uani 1 1 d .
H13 H 0.1417 0.5109 0.3048 0.036 Uiso 1 1 calc R
C14 C 0.1008(5) 0.3065(4) 0.3838(4) 0.0287(6) Uani 1 1 d .
H14 H 0.0030 0.2177 0.2763 0.034 Uiso 1 1 calc R
C15 C 0.5658(6) 0.7132(5) 0.8579(4) 0.0409(8) Uani 1 1 d .
H15A H 0.6749 0.7868 0.8428 0.061 Uiso 1 1 calc R
H15B H 0.6343 0.6549 0.9315 0.061 Uiso 1 1 calc R
H15C H 0.4963 0.7898 0.9081 0.061 Uiso 1 1 calc R
N11 N 0.3342(4) 0.6159(3) 0.5525(3) 0.0306(5) Uani 1 1 d .
O1 O 0.2999(4) -0.0245(3) 0.6482(3) 0.0425(6) Uani 1 1 d .
H1O1 H 0.3278 -0.1168 0.6059 0.059(14) Uiso 1 1 d R
H2O1 H 0.4172 0.0550 0.7176 0.075(16) Uiso 1 1 d R
N1 N 0.0380(5) -0.1237(4) 0.2877(4) 0.0384(6) Uani 1 1 d .

loop_
_atom_site_aniso_label
_atom_site_aniso_U_11
_atom_site_aniso_U_22
_atom_site_aniso_U_33
_atom_site_aniso_U_23
_atom_site_aniso_U_13
_atom_site_aniso_U_12
Ni1 0.0211(3) 0.0259(3) 0.0241(3) 0.0106(2) 0.0076(2) 0.0060(2)
C1 0.0250(15) 0.0307(14) 0.0232(13) 0.0098(11) 0.0035(11) 0.0019(11)
S1 0.0320(5) 0.0600(6) 0.0323(4) 0.0039(4) 0.0142(4) 0.0067(4)
N12 0.0235(12) 0.0294(11) 0.0292(12) 0.0127(10) 0.0111(10) 0.0071(10)
C11 0.0255(15) 0.0336(14) 0.0262(13) 0.0137(12) 0.0080(11) 0.0101(12)
C12 0.0212(14) 0.0309(14) 0.0321(14) 0.0120(11) 0.0126(12) 0.0094(11)
C13 0.0289(16) 0.0353(15) 0.0294(14) 0.0165(12) 0.0132(12) 0.0120(12)
C14 0.0250(15) 0.0325(14) 0.0243(13) 0.0118(11) 0.0074(11) 0.0066(11)
C15 0.0364(19) 0.0381(17) 0.0317(15) 0.0062(13) 0.0088(14) 0.0017(14)
N11 0.0274(14) 0.0305(12) 0.0351(13) 0.0140(10) 0.0143(11) 0.0090(10)
O1 0.0270(12) 0.0322(12) 0.0464(13) 0.0099(10) -0.0004(10) 0.0083(10)
N1 0.0424(16) 0.0378(14) 0.0342(14) 0.0119(11) 0.0193(12) 0.0100(12)

loop_
_atom_type_symbol
_atom_type_description
_atom_type_scat_dispersion_real
_atom_type_scat_dispersion_imag
_atom_type_scat_source
C C 0.0033 0.0016 'International Tables Vol C Tables 4.2.6.8 and 6.1.1.4'
H H 0.0000 0.0000 'International Tables Vol C Tables 4.2.6.8 and 6.1.1.4'
N N 0.0061 0.0033 'International Tables Vol C Tables 4.2.6.8 and 6.1.1.4'
O O 0.0106 0.0060 'International Tables Vol C Tables 4.2.6.8 and 6.1.1.4'
S S 0.1246 0.1234 'International Tables Vol C Tables 4.2.6.8 and 6.1.1.4'
Ni Ni 0.3393 1.1124 'International Tables Vol C Tables 4.2.6.8 and 6.1.1.4'

loop_
_geom_angle_atom_site_label_1
_geom_angle_atom_site_label_2
_geom_angle_atom_site_label_3
_geom_angle
_geom_angle_site_symmetry_1
_geom_angle_site_symmetry_3
N1 Ni1 N1 180.0 2_556 .
N1 Ni1 O1 88.53(11) 2_556 2_556
N1 Ni1 O1 91.47(11) . 2_556
N1 Ni1 O1 91.47(11) 2_556 .
N1 Ni1 O1 88.53(11) . .
O1 Ni1 O1 180.00(15) 2_556 .
N1 Ni1 N12 89.68(11) 2_556 .
N1 Ni1 N12 90.32(10) . .
O1 Ni1 N12 88.12(10) 2_556 .
O1 Ni1 N12 91.88(10) . .
N1 Ni1 N12 90.32(11) 2_556 2_556
N1 Ni1 N12 89.68(11) . 2_556
O1 Ni1 N12 91.88(10) 2_556 2_556
O1 Ni1 N12 88.12(10) . 2_556
N12 Ni1 N12 180.0 . 2_556
N1 C1 S1 179.8(4) . .
C14 N12 C11 116.9(3) . .
C14 N12 Ni1 121.5(2) . .
C11 N12 Ni1 121.45(19) . .
N12 C11 C12 122.5(3) . .
N12 C11 H11 118.7 . .
C12 C11 H11 118.7 . .
N11 C12 C11 120.2(3) . .
N11 C12 C15 118.5(3) . .
C11 C12 C15 121.3(3) . .
N11 C13 C14 122.2(3) . .
N11 C13 H13 118.9 . .
C14 C13 H13 118.9 . .
N12 C14 C13 121.0(3) . .
N12 C14 H14 119.5 . .
C13 C14 H14 119.5 . .
C12 C15 H15A 109.5 . .
C12 C15 H15B 109.5 . .
H15A C15 H15B 109.5 . .
C12 C15 H15C 109.5 . .
H15A C15 H15C 109.5 . .
H15B C15 H15C 109.5 . .
C12 N11 C13 117.1(3) . .
Ni1 O1 H1O1 116.3 . .
Ni1 O1 H2O1 129.9 . .
H1O1 O1 H2O1 107.3 . .
C1 N1 Ni1 163.5(3) . .

loop_
_geom_bond_atom_site_label_1
_geom_bond_atom_site_label_2
_geom_bond_distance
_geom_bond_site_symmetry_2
Ni1 N1 2.051(3) 2_556
Ni1 N1 2.051(3) .
Ni1 O1 2.089(2) 2_556
Ni1 O1 2.089(2) .
Ni1 N12 2.123(2) .
Ni1 N12 2.123(2) 2_556
C1 N1 1.151(4) .
C1 S1 1.637(3) .
N12 C14 1.338(4) .
N12 C11 1.339(4) .
C11 C12 1.393(4) .
C11 H11 0.9300 .
C12 N11 1.342(4) .
C12 C15 1.500(4) .
C13 N11 1.345(4) .
C13 C14 1.383(4) .
C13 H13 0.9300 .
C14 H14 0.9300 .
C15 H15A 0.9600 .
C15 H15B 0.9600 .
C15 H15C 0.9600 .
O1 H1O1 0.8200 .
O1 H2O1 0.8200 .
